data_9016300
loop_
_publ_author_name
'Joswig, W.'
'Takeuchi, Y.'
'Fuess, H.'

_publ_section_title
;
 Neutron-diffraction study on the orientation of hydroxyl groups in margarite
;
_journal_name_full 'Zeitschrift fur Kristallographie'
_journal_page_first 295
_journal_page_last 303
_journal_paper_doi 10.1524/zkri.1983.165.1-4.295
_journal_volume 165
_journal_year 1983
_chemical_compound_source 'Greiner, Zillertal, Autria'
_chemical_formula_sum 'Al4 Ca0.725 H1.98 Li0.105 Mg0.105 Na0.21 O12 Si2'
_chemical_name_mineral Margarite
_space_group_IT_number 9
_symmetry_space_group_name_Hall 'C -2yc'
_symmetry_space_group_name_H-M 'C 1 c 1'
_cell_angle_alpha 90
_cell_angle_beta 95.48
_cell_angle_gamma 90
_cell_length_a 5.108
_cell_length_b 8.844
_cell_length_c 19.156
_cell_formula_units_Z 4
_cell_volume 861.420
_database_code_amcsd 0019603
_exptl_crystal_density_diffrn 3.048
_cod_original_formula_sum 'Ca.725 Na.21 Li.105 Mg.105 Al4 Si2 O12 H1.98'
_cod_database_code 9016300

loop_
_space_group_symop_operation_xyz
x,y,z
1/2+x,1/2+y,z
x,-y,1/2+z
1/2+x,1/2-y,1/2+z

loop_
_atom_site_aniso_label
_atom_site_aniso_U_11
_atom_site_aniso_U_22
_atom_site_aniso_U_33
_atom_site_aniso_U_12
_atom_site_aniso_U_13
_atom_site_aniso_U_23
Ca 0.00900 0.01120 0.01120 -0.00050 0.00210 0.00120
Na 0.00900 0.01120 0.01120 -0.00050 0.00210 0.00120
LiM1 0.02300 0.02300 0.02100 0.00500 0.00500 0.00100
MgM1 0.02300 0.02300 0.02100 0.00500 0.00500 0.00100
AlM2 0.00250 0.00470 0.00580 0.00010 0.00070 0.00000
AlM3 0.00520 0.00420 0.00540 0.00180 0.00030 -0.00090
AlT11 0.00760 0.00480 0.00530 0.00010 0.00170 -0.00050
SiT12 0.00230 0.00440 0.00620 -0.00030 0.00020 0.00040
SiT21 0.00640 0.00610 0.00570 -0.00020 0.00030 -0.00010
AlT22 0.00380 0.00290 0.00610 0.00090 0.00050 -0.00040
O11 0.00650 0.00670 0.00690 -0.00040 0.00260 0.00060
O12 0.00510 0.00720 0.00610 0.00190 0.00140 0.00200
O21 0.00860 0.00550 0.00590 0.00010 -0.00230 -0.00060
O22 0.00790 0.00410 0.00670 -0.00120 0.00060 -0.00030
O31 0.00820 0.00500 0.00840 0.00090 0.00380 0.00010
O32 0.00940 0.00500 0.00890 0.00030 0.00320 0.00030
O41 0.00550 0.00760 0.00950 0.00090 0.00010 -0.00180
O42 0.00530 0.00700 0.01090 0.00290 0.00070 -0.00140
O51 0.00530 0.00900 0.00810 -0.00180 -0.00050 0.00270
O52 0.00590 0.00850 0.00800 -0.00130 0.00000 0.00190
O61 0.00650 0.00900 0.00690 -0.00270 0.00140 -0.00160
O62 0.00730 0.00870 0.01000 -0.00220 0.00290 -0.00330
H11 0.01600 0.02200 0.06100 -0.01800 0.00900 0.00400
H12 0.03300 0.01800 0.05600 -0.01100 0.02000 0.00200
H21 0.02500 0.05300 0.03000 -0.01800 0.01600 -0.00100
H22 0.05100 0.04400 0.02200 -0.02500 0.01900 -0.03500

loop_
_atom_site_label
_atom_site_fract_x
_atom_site_fract_y
_atom_site_fract_z
_atom_site_occupancy
Ca 0.00000 0.09290 0.25000 0.72500
Na 0.00000 0.09290 0.25000 0.21000
LiM1 0.25800 0.24200 0.50100 0.10500
MgM1 0.25800 0.24200 0.50100 0.10500
AlM2 0.74800 0.91690 0.99980 1.00000
AlM3 0.25220 0.08510 0.00030 1.00000
AlT11 0.46360 0.92790 0.14250 1.00000
SiT12 0.53500 0.07470 0.85530 1.00000
SiT21 0.45460 0.25650 0.14486 1.00000
AlT22 0.54680 0.74380 0.85790 1.00000
O11 0.96110 0.44550 0.05259 1.00000
O12 0.04510 0.56180 0.94059 1.00000
O21 0.39530 0.25450 0.06003 1.00000
O22 0.62000 0.74970 0.94772 1.00000
O31 0.36360 0.09780 0.17757 1.00000
O32 0.63760 0.91810 0.82274 1.00000
O41 0.26740 0.77860 0.16830 1.00000
O42 0.71220 0.21560 0.83231 1.00000
O51 0.28820 0.39060 0.17847 1.00000
O52 0.73520 0.60360 0.82142 1.00000
O61 0.45470 0.56700 0.05169 1.00000
O62 0.54890 0.43610 0.94891 1.00000
H11 0.36630 0.65500 0.06200 0.77000
H12 0.63250 0.34520 0.93960 0.79000
H21 0.43900 0.59100 0.09800 0.21000
H22 0.56100 0.39900 0.90500 0.21000

loop_
_cod_related_entry_id
_cod_related_entry_database
_cod_related_entry_code
1 AMCSD 0019603
